data_1534357
loop_
_publ_author_name
'Chaunac, M.'

_publ_section_title
;
 Etude cristallographique du pyrophosphate de zirconium
;
_journal_name_full 'Bulletin de la Societe Chimique de France (Vol=Year)'
_journal_page_first 424
_journal_page_last 429
_journal_volume 1971
_journal_year 1971
_chemical_formula_sum 'O7 P2 Zr'
_chemical_name_systematic 'Zr (P2 O7)'
_space_group_IT_number 61
_symmetry_space_group_name_Hall '-P 2ac 2ab'
_symmetry_space_group_name_H-M 'P b c a'
_cell_angle_alpha 90
_cell_angle_beta 90
_cell_angle_gamma 90
_cell_formula_units_Z 4
_cell_length_a 8.245
_cell_length_b 8.245
_cell_length_c 8.245
_cell_volume 560.495
_citation_journal_id_ASTM BSCFAS
_cod_data_source_file Chaunac_BSCFAS_1971_321.cif
_cod_data_source_block O7P2Zr1
_cod_original_cell_volume 560.4953
_cod_original_formula_sum 'O7 P2 Zr1'
_cod_database_code 1534357

loop_
_symmetry_equiv_pos_as_xyz
x,y,z
-x+1/2,-y,z+1/2
x+1/2,-y+1/2,-z
-x,y+1/2,-z+1/2
-x,-y,-z
x-1/2,y,-z-1/2
-x-1/2,y-1/2,z
x,-y-1/2,z-1/2

loop_
_atom_site_label
_atom_site_type_symbol
_atom_site_fract_x
_atom_site_fract_y
_atom_site_fract_z
_atom_site_occupancy
_atom_site_U_iso_or_equiv
O2 O-2 0.229 0.42 0.443 1 0.0
Zr1 Zr+4 0 0 0 1 0.0
O3 O-2 0.44 0.231 0.42 1 0.0
O4 O-2 0.428 0.437 0.226 1 0.0
O1 O-2 0.5 0.5 0.5 1 0.0
P1 P+5 0.397 0.396 0.397 1 0.0
